data_7055018
loop_
_publ_author_name
'Magnan, Fran\,cois'
'Korobkov, Ilia'
'Brusso, Jaclyn'

_publ_section_title
;
 Influence of substitution pattern and enhanced \p-conjugation on a family
 of thiophene functionalized 1,5-dithia-2,4,6,8-tetrazocines
;
_journal_issue 9
_journal_name_full 'New J. Chem.'
_journal_page_first 7272
_journal_paper_doi 10.1039/C5NJ01345C
_journal_volume 39
_journal_year 2015
_chemical_formula_sum 'C22 H30 N4 S4'
_chemical_formula_weight 478.74
_chemical_melting_point 400
_chemical_name_common b(4HT)8MR
_chemical_name_systematic 3,7-bis(4-hexylthienyl)-1,5,2,4,6,8-dithiatetrazocine
_space_group_crystal_system monoclinic
_space_group_IT_number 14
_space_group_name_Hall '-P 2yn'
_space_group_name_H-M_alt 'P 1 21/n 1'
_symmetry_space_group_name_Hall '-P 2yn'
_symmetry_space_group_name_H-M 'P 1 21/n 1'
_atom_sites_solution_hydrogens geom
_audit_creation_method SHELXL-2013
_audit_update_record
;
2015-05-27 deposited with the CCDC.
2015-07-15 downloaded from the CCDC.
;
_cell_angle_alpha 90
_cell_angle_beta 92.953(12)
_cell_angle_gamma 90
_cell_formula_units_Z 2
_cell_length_a 11.837(4)
_cell_length_b 5.482(2)
_cell_length_c 18.312(6)
_cell_measurement_reflns_used 3014
_cell_measurement_temperature 200(2)
_cell_measurement_theta_max 28.18
_cell_measurement_theta_min 3.45
_cell_volume 1186.7(7)
_computing_cell_refinement 'APEX II, Bruker (2009)'
_computing_data_collection 'APEX II, Bruker (2009)'
_computing_data_reduction 'XPREP, Bruker (2009)'
_computing_molecular_graphics 'SHELXTL, Bruker (2004)'
_computing_publication_material 'SHELXTL, Bruker (2004)'
_computing_structure_refinement 'SHELXL-2013 (Sheldrick, 2013)'
_computing_structure_solution 'SHELXS-03 (Sheldrick, 2003)'
_diffrn_ambient_temperature 200(2)
_diffrn_measured_fraction_theta_full 0.973
_diffrn_measured_fraction_theta_max 0.968
_diffrn_measurement_device_type 'Bruker APEX-II CCD'
_diffrn_measurement_method '\f and \w scans'
_diffrn_radiation_type MoK\a
_diffrn_radiation_wavelength 0.71073
_diffrn_reflns_av_R_equivalents 0.1728
_diffrn_reflns_av_unetI/netI 0.1469
_diffrn_reflns_laue_measured_fraction_full 0.973
_diffrn_reflns_laue_measured_fraction_max 0.968
_diffrn_reflns_limit_h_max 15
_diffrn_reflns_limit_h_min -14
_diffrn_reflns_limit_k_max 7
_diffrn_reflns_limit_k_min -6
_diffrn_reflns_limit_l_max 22
_diffrn_reflns_limit_l_min -24
_diffrn_reflns_number 13302
_diffrn_reflns_point_group_measured_fraction_full 0.973
_diffrn_reflns_point_group_measured_fraction_max 0.968
_diffrn_reflns_theta_full 25.242
_diffrn_reflns_theta_max 28.364
_diffrn_reflns_theta_min 2.003
_exptl_absorpt_coefficient_mu 0.418
_exptl_absorpt_correction_T_max 0.7457
_exptl_absorpt_correction_T_min 0.4426
_exptl_absorpt_correction_type multi-scan
_exptl_absorpt_process_details 'SADABS, Bruker (2003)'
_exptl_crystal_colour yellow
_exptl_crystal_density_diffrn 1.340
_exptl_crystal_density_meas ?
_exptl_crystal_description needle
_exptl_crystal_F_000 508
_exptl_crystal_recrystallization_method 'Re-crystallisation from solvent: Chlorobenzene'
_exptl_crystal_size_max 0.580
_exptl_crystal_size_mid 0.030
_exptl_crystal_size_min 0.010
_refine_diff_density_max 0.658
_refine_diff_density_min -0.339
_refine_diff_density_rms 0.096
_refine_ls_extinction_method none
_refine_ls_goodness_of_fit_ref 1.010
_refine_ls_hydrogen_treatment constr
_refine_ls_matrix_type full
_refine_ls_number_parameters 136
_refine_ls_number_reflns 2886
_refine_ls_number_restraints 0
_refine_ls_restrained_S_all 1.010
_refine_ls_R_factor_all 0.1625
_refine_ls_R_factor_gt 0.0746
_refine_ls_shift/su_max 0.000
_refine_ls_shift/su_mean 0.000
_refine_ls_structure_factor_coef Fsqd
_refine_ls_weighting_details 'w=1/[\s^2^(Fo^2^)+(0.0799P)^2^] where P=(Fo^2^+2Fc^2^)/3'
_refine_ls_weighting_scheme calc
_refine_ls_wR_factor_gt 0.1580
_refine_ls_wR_factor_ref 0.1893
_reflns_Friedel_coverage 0.000
_reflns_number_gt 1523
_reflns_number_total 2886
_reflns_threshold_expression 'I > 2\s(I)'
_cod_data_source_file c5nj01345c2.cif
_cod_data_source_block jb032
_cod_depositor_comments
;
The following automatic conversions were performed:

'_exptl_crystal_density_meas' value 'n/a' was changed to '?' - the
value is perceived as not measured.

Automatic conversion script
Id: cif_fix_values 3271 2015-04-21 07:52:19Z andrius 

 Adding full bibliography for 7055016--7055018.cif.
;
_cod_original_cell_volume 1186.8(7)
_cod_database_code 7055018
_shelx_space_group_comment
; 
The symmetry employed for this shelxl refinement is uniquely defined 
by the following loop, which should always be used as a source of 
symmetry information in preference to the above space-group names. 
They are only intended as comments. 
;
_shelx_estimated_absorpt_t_min 0.794
_shelx_estimated_absorpt_t_max 0.996
_shelxl_version_number 2013-4

loop_
_space_group_symop_operation_xyz
'x, y, z'
'-x+1/2, y+1/2, -z+1/2'
'-x, -y, -z'
'x-1/2, -y-1/2, z-1/2'

loop_
_atom_site_label
_atom_site_type_symbol
_atom_site_fract_x
_atom_site_fract_y
_atom_site_fract_z
_atom_site_U_iso_or_equiv
_atom_site_adp_type
_atom_site_occupancy
_atom_site_site_symmetry_order
_atom_site_calc_flag
_atom_site_refinement_flags_posn
_atom_site_refinement_flags_adp
S1 S 0.60323(10) -1.0045(2) 0.58298(6) 0.0361(3) Uani 1 1 d . .
S2 S 0.40178(10) -0.4150(2) 0.65945(6) 0.0388(4) Uani 1 1 d . .
N1 N 0.5092(3) -0.8031(7) 0.58100(19) 0.0320(9) Uani 1 1 d . .
N2 N 0.3782(3) -0.7940(7) 0.47568(17) 0.0318(9) Uani 1 1 d . .
C1 C 0.4215(3) -0.7202(8) 0.5404(2) 0.0275(10) Uani 1 1 d . .
C2 C 0.3636(4) -0.5119(8) 0.5723(2) 0.0275(9) Uani 1 1 d . .
C3 C 0.2751(3) -0.3770(8) 0.5431(2) 0.0279(10) Uani 1 1 d . .
H3A H 0.2417 -0.4041 0.4955 0.033 Uiso 1 1 calc R U
C4 C 0.2378(3) -0.1913(8) 0.5911(2) 0.0274(9) Uani 1 1 d . .
C5 C 0.2993(4) -0.1951(9) 0.6559(2) 0.0363(11) Uani 1 1 d . .
H5A H 0.2866 -0.0868 0.6952 0.044 Uiso 1 1 calc R U
C6 C 0.1416(4) -0.0193(8) 0.5711(2) 0.0323(10) Uani 1 1 d . .
H6A H 0.0741 -0.1171 0.5559 0.039 Uiso 1 1 calc R U
H6B H 0.1622 0.0788 0.5284 0.039 Uiso 1 1 calc R U
C7 C 0.1103(4) 0.1532(8) 0.6317(2) 0.0294(10) Uani 1 1 d . .
H7A H 0.1757 0.2603 0.6443 0.035 Uiso 1 1 calc R U
H7B H 0.0948 0.0562 0.6757 0.035 Uiso 1 1 calc R U
C8 C 0.0076(4) 0.3116(8) 0.6118(2) 0.0322(10) Uani 1 1 d . .
H8A H -0.0582 0.2046 0.5999 0.039 Uiso 1 1 calc R U
H8B H 0.0226 0.4071 0.5675 0.039 Uiso 1 1 calc R U
C9 C -0.0225(4) 0.4866(8) 0.6724(2) 0.0318(10) Uani 1 1 d . .
H9A H -0.0315 0.3918 0.7178 0.038 Uiso 1 1 calc R U
H9B H 0.0413 0.6010 0.6817 0.038 Uiso 1 1 calc R U
C10 C -0.1292(4) 0.6329(9) 0.6560(2) 0.0364(11) Uani 1 1 d . .
H10A H -0.1938 0.5191 0.6488 0.044 Uiso 1 1 calc R U
H10B H -0.1216 0.7229 0.6097 0.044 Uiso 1 1 calc R U
C11 C -0.1551(4) 0.8133(9) 0.7157(2) 0.0401(12) Uani 1 1 d . .
H11A H -0.2250 0.9016 0.7017 0.060 Uiso 1 1 calc R U
H11B H -0.0925 0.9295 0.7223 0.060 Uiso 1 1 calc R U
H11C H -0.1647 0.7254 0.7615 0.060 Uiso 1 1 calc R U

loop_
_atom_site_aniso_label
_atom_site_aniso_U_11
_atom_site_aniso_U_22
_atom_site_aniso_U_33
_atom_site_aniso_U_23
_atom_site_aniso_U_13
_atom_site_aniso_U_12
S1 0.0394(7) 0.0407(7) 0.0268(6) -0.0083(5) -0.0109(4) 0.0153(5)
S2 0.0419(7) 0.0451(8) 0.0280(6) -0.0098(5) -0.0098(5) 0.0172(6)
N1 0.0304(19) 0.032(2) 0.0323(19) 0.0001(17) -0.0065(14) 0.0065(16)
N2 0.036(2) 0.035(2) 0.0243(18) -0.0051(17) -0.0025(14) 0.0076(17)
C1 0.030(2) 0.030(3) 0.022(2) 0.0030(19) 0.0004(16) 0.0029(19)
C2 0.035(2) 0.025(2) 0.022(2) -0.0041(18) 0.0003(16) 0.0063(19)
C3 0.031(2) 0.031(3) 0.021(2) -0.0008(18) 0.0017(16) 0.0080(18)
C4 0.031(2) 0.028(2) 0.022(2) -0.0021(18) 0.0005(16) 0.0058(19)
C5 0.037(3) 0.045(3) 0.027(2) -0.009(2) -0.0012(18) 0.016(2)
C6 0.036(2) 0.032(3) 0.029(2) -0.002(2) -0.0012(18) 0.007(2)
C7 0.032(2) 0.030(3) 0.027(2) 0.0027(19) 0.0016(17) 0.0034(19)
C8 0.037(2) 0.032(3) 0.027(2) -0.001(2) -0.0014(18) 0.008(2)
C9 0.035(3) 0.029(3) 0.031(2) 0.000(2) -0.0041(18) 0.0090(19)
C10 0.038(3) 0.035(3) 0.036(3) 0.000(2) -0.0048(19) 0.008(2)
C11 0.041(3) 0.041(3) 0.038(3) -0.006(2) -0.001(2) 0.014(2)

loop_
_atom_type_symbol
_atom_type_description
_atom_type_scat_dispersion_real
_atom_type_scat_dispersion_imag
_atom_type_scat_source
C C 0.0033 0.0016 'International Tables Vol C Tables 4.2.6.8 and 6.1.1.4'
H H 0.0000 0.0000 'International Tables Vol C Tables 4.2.6.8 and 6.1.1.4'
N N 0.0061 0.0033 'International Tables Vol C Tables 4.2.6.8 and 6.1.1.4'
S S 0.1246 0.1234 'International Tables Vol C Tables 4.2.6.8 and 6.1.1.4'

loop_
_geom_angle_atom_site_label_1
_geom_angle_atom_site_label_2
_geom_angle_atom_site_label_3
_geom_angle
_geom_angle_site_symmetry_1
_geom_angle_site_symmetry_3
N2 S1 N1 127.34(18) 3_636 .
C5 S2 C2 91.8(2) . .
C1 N1 S1 142.1(3) . .
C1 N2 S1 140.0(3) . 3_636
N1 C1 N2 130.5(4) . .
N1 C1 C2 114.3(3) . .
N2 C1 C2 115.2(4) . .
C3 C2 C1 128.9(4) . .
C3 C2 S2 110.8(3) . .
C1 C2 S2 120.2(3) . .
C2 C3 C4 113.5(4) . .
C5 C4 C3 111.0(4) . .
C5 C4 C6 125.8(4) . .
C3 C4 C6 123.3(3) . .
C4 C5 S2 113.0(3) . .
C4 C6 C7 114.9(3) . .
C6 C7 C8 113.7(3) . .
C7 C8 C9 113.5(3) . .
C10 C9 C8 114.4(3) . .
C9 C10 C11 113.6(3) . .

loop_
_geom_bond_atom_site_label_1
_geom_bond_atom_site_label_2
_geom_bond_distance
_geom_bond_site_symmetry_2
S1 N2 1.564(4) 3_636
S1 N1 1.567(4) .
S2 C5 1.709(4) .
S2 C2 1.720(4) .
N1 C1 1.326(5) .
N2 C1 1.330(5) .
N2 S1 1.564(4) 3_636
C1 C2 1.468(6) .
C2 C3 1.369(5) .
C3 C4 1.430(6) .
C4 C5 1.360(5) .
C4 C6 1.509(6) .
C6 C7 1.519(6) .
C7 C8 1.523(5) .
C8 C9 1.523(6) .
C9 C10 1.513(6) .
C10 C11 1.517(6) .

loop_
_geom_torsion_atom_site_label_1
_geom_torsion_atom_site_label_2
_geom_torsion_atom_site_label_3
_geom_torsion_atom_site_label_4
_geom_torsion
_geom_torsion_site_symmetry_1
N2 S1 N1 C1 -0.3(7) 3_636
S1 N1 C1 N2 -1.2(9) .
S1 N1 C1 C2 179.2(4) .
S1 N2 C1 N1 2.3(9) 3_636
S1 N2 C1 C2 -178.2(4) 3_636
N1 C1 C2 C3 176.2(4) .
N2 C1 C2 C3 -3.4(7) .
N1 C1 C2 S2 -6.5(5) .
N2 C1 C2 S2 173.9(3) .
C5 S2 C2 C3 -0.1(4) .
C5 S2 C2 C1 -177.8(4) .
C1 C2 C3 C4 178.0(4) .
S2 C2 C3 C4 0.5(5) .
C2 C3 C4 C5 -0.8(6) .
C2 C3 C4 C6 180.0(4) .
C3 C4 C5 S2 0.7(5) .
C6 C4 C5 S2 179.9(4) .
C2 S2 C5 C4 -0.4(4) .
C5 C4 C6 C7 -3.0(7) .
C3 C4 C6 C7 176.1(4) .
C4 C6 C7 C8 -175.8(4) .
C6 C7 C8 C9 -179.3(4) .
C7 C8 C9 C10 -175.8(4) .
C8 C9 C10 C11 -177.7(4) .
